data_4330259
loop_
_publ_author_name
'Abhijeet K. Chaudhari'
'Biplab Joarder'
'Eric Rivi\`ere'
'Guillaume Rogez'
'Sujit K. Ghosh'

_publ_section_title
;
 Nitrate-Bridged "Pseudo-Double-Propeller"-Type Lanthanide(III)-Copper(II)
 Heterometallic Clusters: Syntheses, Structures, and Magnetic Properties
;
_journal_name_full 'Inorganic Chemistry'
_journal_page_first 9159
_journal_page_last 9161
_journal_paper_doi 10.1021/ic3012876
_journal_volume 51
_journal_year 2012
_chemical_formula_moiety 'C60 H80 Cu4 Dy2 N11 O45'
_chemical_formula_sum 'C60 H80 Cu4 Dy2 N11 O45'
_chemical_formula_weight 2254.51
_chemical_name_systematic
;
 ?
;
_space_group_IT_number 15
_symmetry_cell_setting monoclinic
_symmetry_space_group_name_Hall '-C 2yc'
_symmetry_space_group_name_H-M 'C 1 2/c 1'
_atom_sites_solution_hydrogens geom
_atom_sites_solution_primary direct
_atom_sites_solution_secondary difmap
_audit_creation_method SHELXL-97
_cell_angle_alpha 90.000(5)
_cell_angle_beta 99.054(5)
_cell_angle_gamma 90.000(5)
_cell_formula_units_Z 4
_cell_length_a 27.030(5)
_cell_length_b 17.193(5)
_cell_length_c 17.594(5)
_cell_measurement_temperature 200(2)
_cell_volume 8075(4)
_computing_cell_refinement 'Bruker SMART'
_computing_data_collection 'Bruker SMART'
_computing_data_reduction 'Bruker SAINT'
_computing_molecular_graphics 'Bruker SHELXTL'
_computing_publication_material 'Bruker SHELXTL'
_computing_structure_refinement 'SHELXL-97 (Sheldrick, 2008)'
_computing_structure_solution 'SHELXL-97 (Sheldrick, 2008)'
_diffrn_ambient_temperature 200(2)
_diffrn_measured_fraction_theta_full 0.992
_diffrn_measured_fraction_theta_max 0.992
_diffrn_radiation_monochromator graphite
_diffrn_radiation_source 'fine-focus sealed tube'
_diffrn_radiation_type MoK\a
_diffrn_radiation_wavelength 0.71069
_diffrn_reflns_av_R_equivalents 0.0748
_diffrn_reflns_av_sigmaI/netI 0.0714
_diffrn_reflns_limit_h_max 25
_diffrn_reflns_limit_h_min -22
_diffrn_reflns_limit_k_max 16
_diffrn_reflns_limit_k_min -16
_diffrn_reflns_limit_l_max 16
_diffrn_reflns_limit_l_min -16
_diffrn_reflns_number 13405
_diffrn_reflns_theta_full 19.50
_diffrn_reflns_theta_max 19.50
_diffrn_reflns_theta_min 1.41
_exptl_absorpt_coefficient_mu 2.969
_exptl_absorpt_correction_T_max 0.9430
_exptl_absorpt_correction_T_min 0.7556
_exptl_absorpt_correction_type multi-scan
_exptl_absorpt_process_details 'multi-scan absorption correction'
_exptl_crystal_colour green
_exptl_crystal_density_diffrn 1.855
_exptl_crystal_description Block
_exptl_crystal_F_000 4500
_exptl_crystal_size_max 0.10
_exptl_crystal_size_mid 0.08
_exptl_crystal_size_min 0.02
_refine_diff_density_max 2.051
_refine_diff_density_min -1.591
_refine_diff_density_rms 0.141
_refine_ls_extinction_method none
_refine_ls_goodness_of_fit_ref 1.046
_refine_ls_hydrogen_treatment mixed
_refine_ls_matrix_type full
_refine_ls_number_parameters 517
_refine_ls_number_reflns 3477
_refine_ls_number_restraints 21
_refine_ls_restrained_S_all 1.044
_refine_ls_R_factor_all 0.0960
_refine_ls_R_factor_gt 0.0627
_refine_ls_shift/su_max 0.000
_refine_ls_shift/su_mean 0.000
_refine_ls_structure_factor_coef Fsqd
_refine_ls_weighting_details 'calc w=1/[\s^2^(Fo^2^)+(0.1188P)^2^+24.8262P] where P=(Fo^2^+2Fc^2^)/3'
_refine_ls_weighting_scheme calc
_refine_ls_wR_factor_gt 0.1687
_refine_ls_wR_factor_ref 0.1939
_reflns_number_gt 2284
_reflns_number_total 3477
_reflns_threshold_expression >2\s(I)
_cod_data_source_file ic3012876_si_002.cif
_cod_data_source_block compound1
_cod_database_code 4330259

loop_
_symmetry_equiv_pos_as_xyz
'x, y, z'
'-x, y, -z+1/2'
'x+1/2, y+1/2, z'
'-x+1/2, y+1/2, -z+1/2'
'-x, -y, -z'
'x, -y, z-1/2'
'-x+1/2, -y+1/2, -z'
'x+1/2, -y+1/2, z-1/2'

loop_
_atom_site_label
_atom_site_type_symbol
_atom_site_fract_x
_atom_site_fract_y
_atom_site_fract_z
_atom_site_U_iso_or_equiv
_atom_site_adp_type
_atom_site_occupancy
_atom_site_symmetry_multiplicity
_atom_site_calc_flag
_atom_site_refinement_flags
C1 C 1.0170(9) 0.0763(11) 0.5908(11) 0.069(6) Uani 1 1 d .
H1 H 1.0257 0.0533 0.6389 0.083 Uiso 1 1 calc R
C2 C 1.0499(7) 0.0675(10) 0.5373(12) 0.064(5) Uani 1 1 d .
H2 H 1.0794 0.0391 0.5496 0.077 Uiso 1 1 calc R
C3 C 1.0377(9) 0.1017(12) 0.4661(14) 0.080(7) Uani 1 1 d .
H3 H 1.0581 0.0954 0.4285 0.096 Uiso 1 1 calc R
C4 C 0.9943(11) 0.1458(13) 0.4519(11) 0.085(8) Uani 1 1 d .
H4 H 0.9865 0.1713 0.4049 0.102 Uiso 1 1 calc R
C5 C 0.9622(8) 0.1531(10) 0.5055(12) 0.060(5) Uani 1 1 d .
C6 C 0.9168(9) 0.1997(12) 0.4949(9) 0.077(6) Uani 1 1 d .
H6A H 0.8880 0.1655 0.4895 0.092 Uiso 1 1 calc R
H6B H 0.9151 0.2296 0.4478 0.092 Uiso 1 1 calc R
C7 C 0.9148(8) 0.2554(9) 0.5624(12) 0.074(6) Uani 1 1 d .
H7A H 0.9478 0.2773 0.5788 0.089 Uiso 1 1 calc R
H7B H 0.8921 0.2978 0.5454 0.089 Uiso 1 1 calc R
C8 C 1.0129(9) 0.4302(11) 0.9157(11) 0.070(6) Uani 1 1 d .
H8 H 1.0192 0.4528 0.8701 0.085 Uiso 1 1 calc R
C9 C 1.0501(10) 0.4379(14) 0.9844(18) 0.104(8) Uani 1 1 d .
H9 H 1.0792 0.4669 0.9855 0.125 Uiso 1 1 calc R
C10 C 1.0390(11) 0.4000(15) 1.0465(16) 0.088(8) Uani 1 1 d .
H10 H 1.0624 0.4015 1.0913 0.106 Uiso 1 1 calc R
C11 C 0.9954(12) 0.3588(12) 1.0481(13) 0.090(8) Uani 1 1 d .
H11 H 0.9895 0.3341 1.0928 0.108 Uiso 1 1 calc R
C12 C 0.9593(9) 0.3553(12) 0.9789(12) 0.073(6) Uani 1 1 d .
C13 C 0.9126(9) 0.3103(10) 0.9747(10) 0.075(6) Uani 1 1 d .
H13A H 0.8846 0.3459 0.9719 0.089 Uiso 1 1 calc R
H13B H 0.9138 0.2797 1.0213 0.089 Uiso 1 1 calc R
C14 C 0.9044(8) 0.2568(10) 0.9059(11) 0.082(7) Uani 1 1 d .
H14A H 0.9359 0.2321 0.9004 0.098 Uiso 1 1 calc R
H14B H 0.8810 0.2163 0.9147 0.098 Uiso 1 1 calc R
C15 C 0.8653(7) 0.4389(12) 0.6693(10) 0.052(5) Uani 1 1 d .
C16 C 0.8837(7) 0.5143(11) 0.6798(11) 0.052(5) Uani 1 1 d .
C17 C 0.8643(7) 0.5719(11) 0.6263(12) 0.064(5) Uani 1 1 d .
H17 H 0.8775 0.6219 0.6315 0.077 Uiso 1 1 calc R
C18 C 0.8271(9) 0.5564(12) 0.5678(12) 0.075(6) Uani 1 1 d .
H18 H 0.8127 0.5963 0.5361 0.090 Uiso 1 1 calc R
C19 C 0.8107(7) 0.4816(13) 0.5553(10) 0.063(5) Uani 1 1 d .
H19 H 0.7869 0.4695 0.5128 0.075 Uiso 1 1 calc R
C20 C 0.8295(7) 0.4254(10) 0.6054(11) 0.054(5) Uani 1 1 d .
C21 C 0.9258(9) 0.5333(11) 0.7383(12) 0.067(6) Uani 1 1 d .
H21 H 0.9393 0.5827 0.7348 0.081 Uiso 1 1 calc R
C22 C 0.7814(9) 0.3254(12) 0.5339(12) 0.128(10) Uani 1 1 d D
H22A H 0.7719 0.2800 0.5441 0.192 Uiso 1 1 d RD
H22B H 0.7983 0.3274 0.4970 0.192 Uiso 1 1 d RD
H22C H 0.7588 0.3601 0.5321 0.192 Uiso 1 1 d RD
C23 C 0.8693(7) 0.0647(11) 0.7681(9) 0.047(4) Uani 1 1 d .
C24 C 0.8876(8) -0.0098(10) 0.7660(10) 0.056(5) Uani 1 1 d .
C25 C 0.8646(8) -0.0712(12) 0.8031(11) 0.075(6) Uiso 1 1 d .
H25 H 0.8769 -0.1216 0.8019 0.090 Uiso 1 1 calc R
C26 C 0.8270(9) -0.0573(13) 0.8380(13) 0.095(8) Uani 1 1 d .
H26 H 0.8112 -0.0980 0.8593 0.114 Uiso 1 1 calc R
C27 C 0.8107(7) 0.0165(16) 0.8437(12) 0.084(6) Uani 1 1 d .
H27 H 0.7854 0.0254 0.8730 0.101 Uiso 1 1 calc R
C28 C 0.8296(8) 0.0798(12) 0.8081(10) 0.059(5) Uani 1 1 d .
C29 C 0.9280(7) -0.0260(11) 0.7253(12) 0.061(5) Uani 1 1 d .
H29 H 0.9385 -0.0775 0.7285 0.074 Uiso 1 1 calc R
C30 C 0.7781(9) 0.1745(13) 0.8598(14) 0.132(11) Uani 1 1 d .
H30A H 0.7717 0.2294 0.8563 0.198 Uiso 1 1 calc R
H30B H 0.7905 0.1609 0.9123 0.198 Uiso 1 1 calc R
H30C H 0.7476 0.1466 0.8426 0.198 Uiso 1 1 calc R
Cu1 Cu 0.91954(8) 0.39231(11) 0.82010(11) 0.0606(7) Uani 1 1 d .
Cu2 Cu 0.92949(8) 0.11907(11) 0.65552(11) 0.0541(7) Uani 1 1 d .
Dy1 Dy 0.85379(4) 0.25170(4) 0.71834(5) 0.0596(5) Uani 1 1 d .
N1 N 0.9697(7) 0.3915(8) 0.9156(8) 0.060(4) Uani 1 1 d .
N2 N 0.9731(6) 0.1164(8) 0.5771(8) 0.057(4) Uani 1 1 d .
N3 N 1.0000 0.2360(18) 0.7500 0.078(7) Uiso 1 2 d SU
N4 N 0.8331(9) -0.0006(13) 0.5665(10) 0.089(5) Uiso 1 1 d U
N5 N 0.6692(11) 0.1756(17) 0.6771(13) 0.121(7) Uiso 1 1 d .
N6 N 0.5412(17) 0.257(2) 0.790(2) 0.223(16) Uiso 1 1 d .
O1 O 0.8983(4) 0.2168(6) 0.6262(6) 0.064(3) Uani 1 1 d .
O3W O 0.7779(5) 0.3063(7) 0.7382(7) 0.085(4) Uani 1 1 d .
H1W3 H 0.7790 0.3499 0.7159 0.102 Uiso 1 1 d R
H2W3 H 0.7473 0.2925 0.7333 0.102 Uiso 1 1 d R
O2 O 0.8854(5) 0.2966(6) 0.8361(6) 0.075(4) Uani 1 1 d .
O4W O 0.7926(4) 0.1744(6) 0.6411(7) 0.078(4) Uani 1 1 d .
H1W4 H 0.8062 0.1417 0.6146 0.094 Uiso 1 1 d R
H2W4 H 0.7695 0.1509 0.6596 0.094 Uiso 1 1 d R
O3 O 0.8806(4) 0.3803(6) 0.7169(6) 0.054(3) Uani 1 1 d .
O5W O 0.8568(5) 0.4718(7) 0.8684(7) 0.086(4) Uani 1 1 d .
H1W5 H 0.8501 0.5033 0.8309 0.103 Uiso 1 1 d R
H2W5 H 0.8829 0.4885 0.8972 0.103 Uiso 1 1 d R
O4 O 0.9459(4) 0.4936(6) 0.7911(7) 0.058(3) Uani 1 1 d .
O1W O 0.7661(6) 0.3913(9) 0.8601(10) 0.141(7) Uani 1 1 d .
H1W1 H 0.7926 0.4068 0.8886 0.169 Uiso 1 1 d R
H2W1 H 0.7414 0.4141 0.8750 0.169 Uiso 1 1 d R
O5 O 0.8169(5) 0.3448(8) 0.6008(6) 0.078(4) Uani 1 1 d D
O2W O 0.6744(12) 0.2973(15) 0.9086(15) 0.270(15) Uani 1 1 d .
H1W2 H 0.6560 0.3175 0.9383 0.324 Uiso 1 1 d R
H2W2 H 0.6574 0.2620 0.8826 0.324 Uiso 1 1 d R
O6 O 0.8882(4) 0.1255(6) 0.7368(6) 0.052(3) Uani 1 1 d .
O7 O 0.8157(4) 0.1538(7) 0.8109(7) 0.066(3) Uani 1 1 d .
O8 O 0.9508(5) 0.0141(7) 0.6881(7) 0.067(4) Uani 1 1 d .
O9 O 0.9692(6) 0.2852(8) 0.7512(8) 0.096 Uiso 1 1 d .
O10 O 1.0000 0.1774(12) 0.7500 0.104(7) Uani 1 2 d SU
O11 O 0.8535(5) 0.0610(9) 0.5640(8) 0.097 Uiso 1 1 d .
O12 O 0.8476(9) -0.0619(13) 0.5516(12) 0.183(9) Uani 1 1 d U
O13 O 0.7920(7) 0.0057(10) 0.5869(12) 0.146(7) Uani 1 1 d .
O14 O 0.6866(6) 0.2433(9) 0.6823(12) 0.128(7) Uani 1 1 d .
O15 O 0.7020(8) 0.1210(11) 0.6683(11) 0.145(7) Uani 1 1 d .
O16 O 0.6288(8) 0.1523(14) 0.6792(11) 0.199(12) Uani 1 1 d .
O17 O 0.6045(16) 0.2611(12) 0.798(2) 0.243(14) Uani 1 1 d .
O18 O 0.5000 0.300(2) 0.7500 0.186(13) Uani 1 2 d S
O19 O 0.5000 0.1968(18) 0.7500 0.143(9) Uani 1 2 d S

loop_
_atom_site_aniso_label
_atom_site_aniso_U_11
_atom_site_aniso_U_22
_atom_site_aniso_U_33
_atom_site_aniso_U_23
_atom_site_aniso_U_13
_atom_site_aniso_U_12
C1 0.093(18) 0.057(14) 0.061(13) 0.001(11) 0.023(14) -0.026(13)
C2 0.078(16) 0.053(13) 0.062(14) -0.020(11) 0.014(13) -0.022(11)
C3 0.086(19) 0.073(16) 0.10(2) -0.026(14) 0.058(15) -0.011(14)
C4 0.13(2) 0.078(17) 0.059(13) -0.026(12) 0.049(16) -0.065(17)
C5 0.075(16) 0.022(11) 0.079(17) -0.006(10) 0.003(13) -0.015(10)
C6 0.12(2) 0.075(15) 0.035(11) 0.008(11) 0.021(11) -0.004(15)
C7 0.072(15) 0.048(12) 0.103(17) 0.031(12) 0.021(12) -0.008(10)
C8 0.085(18) 0.052(14) 0.067(15) -0.015(10) -0.008(14) 0.008(13)
C9 0.12(2) 0.069(17) 0.12(2) -0.029(17) -0.01(2) 0.034(15)
C10 0.10(2) 0.060(17) 0.09(2) -0.034(15) -0.029(16) 0.032(16)
C11 0.16(3) 0.034(13) 0.078(19) -0.001(11) 0.019(19) 0.036(15)
C12 0.12(2) 0.061(15) 0.037(13) -0.001(11) 0.000(14) 0.005(14)
C13 0.12(2) 0.043(12) 0.056(13) 0.007(10) -0.009(12) 0.003(13)
C14 0.103(18) 0.057(14) 0.075(15) 0.015(13) -0.017(13) -0.004(12)
C15 0.077(15) 0.053(16) 0.030(12) 0.001(11) 0.016(11) 0.014(12)
C16 0.060(14) 0.037(13) 0.060(13) 0.007(11) 0.010(11) 0.010(12)
C17 0.069(15) 0.052(14) 0.065(13) -0.006(12) -0.010(12) -0.019(11)
C18 0.100(19) 0.041(15) 0.083(16) 0.009(11) 0.007(15) 0.011(13)
C19 0.069(14) 0.064(15) 0.052(12) 0.025(12) -0.001(10) 0.010(12)
C20 0.081(15) 0.034(13) 0.049(13) -0.015(11) 0.011(12) -0.015(11)
C21 0.11(2) 0.040(13) 0.062(15) -0.002(11) 0.043(15) -0.001(13)
C22 0.18(3) 0.079(17) 0.107(19) 0.008(14) -0.047(19) -0.022(17)
C23 0.045(13) 0.050(15) 0.042(11) 0.008(10) -0.002(10) -0.014(11)
C24 0.082(16) 0.026(12) 0.061(12) 0.021(9) 0.014(11) -0.018(11)
C26 0.12(2) 0.050(15) 0.125(19) 0.012(13) 0.057(17) -0.024(14)
C27 0.048(14) 0.11(2) 0.098(16) -0.002(16) 0.017(12) -0.021(15)
C28 0.068(16) 0.051(15) 0.057(12) 0.011(11) 0.003(11) -0.032(13)
C29 0.054(15) 0.045(13) 0.079(15) -0.012(12) -0.008(12) -0.003(11)
C30 0.16(2) 0.12(2) 0.15(2) 0.050(16) 0.11(2) 0.098(18)
Cu1 0.0763(18) 0.0464(14) 0.0534(14) 0.0006(10) -0.0073(11) -0.0002(12)
Cu2 0.0626(16) 0.0431(14) 0.0572(13) 0.0075(10) 0.0110(11) -0.0042(11)
Dy1 0.0795(8) 0.0408(7) 0.0569(6) -0.0016(4) 0.0064(5) 0.0030(5)
N1 0.077(14) 0.038(9) 0.059(12) -0.012(8) -0.005(9) 0.010(9)
N2 0.073(13) 0.037(9) 0.059(11) -0.001(8) 0.002(9) -0.004(9)
O1 0.087(10) 0.049(7) 0.056(8) 0.014(6) 0.010(7) 0.006(7)
O3W 0.071(10) 0.061(9) 0.118(11) 0.000(7) 0.004(8) -0.001(7)
O2 0.114(11) 0.043(7) 0.054(8) 0.012(6) -0.034(7) -0.018(7)
O4W 0.088(10) 0.062(8) 0.077(9) -0.015(7) -0.013(7) -0.007(7)
O3 0.065(8) 0.045(7) 0.053(7) 0.013(6) 0.013(6) 0.012(6)
O5W 0.095(11) 0.080(9) 0.087(9) -0.004(7) 0.023(8) -0.004(8)
O4 0.063(9) 0.046(8) 0.066(9) 0.011(7) 0.015(7) -0.008(7)
O1W 0.075(11) 0.171(17) 0.174(16) -0.101(13) 0.007(10) -0.015(11)
O5 0.093(11) 0.083(11) 0.049(8) 0.004(7) -0.013(7) -0.008(8)
O2W 0.40(4) 0.22(3) 0.21(3) 0.01(2) 0.10(3) 0.14(3)
O6 0.057(8) 0.048(8) 0.046(7) 0.001(6) -0.004(6) -0.001(6)
O7 0.069(9) 0.051(9) 0.084(9) 0.007(7) 0.025(7) 0.003(7)
O8 0.086(10) 0.051(8) 0.067(9) 0.010(7) 0.019(7) -0.005(7)
O10 0.119(18) 0.041(13) 0.145(19) 0.000 0.000(14) 0.000
O12 0.26(3) 0.129(16) 0.18(2) -0.016(14) 0.100(18) 0.031(16)
O13 0.102(14) 0.141(16) 0.194(19) 0.052(13) 0.014(13) 0.026(12)
O14 0.086(12) 0.078(12) 0.22(2) -0.028(10) 0.014(12) -0.028(9)
O15 0.148(17) 0.136(16) 0.163(17) -0.013(12) 0.058(13) -0.044(14)
O16 0.143(18) 0.28(3) 0.161(17) 0.087(17) -0.007(13) -0.160(19)
O17 0.32(4) 0.15(2) 0.27(4) 0.011(18) 0.08(3) 0.02(2)
O18 0.12(3) 0.23(4) 0.20(3) 0.000 -0.01(2) 0.000
O19 0.077(18) 0.17(3) 0.18(2) 0.000 0.009(16) 0.000

loop_
_atom_type_symbol
_atom_type_description
_atom_type_scat_dispersion_real
_atom_type_scat_dispersion_imag
_atom_type_scat_source
C C 0.0033 0.0016 'International Tables Vol C Tables 4.2.6.8 and 6.1.1.4'
H H 0.0000 0.0000 'International Tables Vol C Tables 4.2.6.8 and 6.1.1.4'
Cu Cu 0.3201 1.2651 'International Tables Vol C Tables 4.2.6.8 and 6.1.1.4'
Dy Dy -0.1892 4.4098 'International Tables Vol C Tables 4.2.6.8 and 6.1.1.4'
N N 0.0061 0.0033 'International Tables Vol C Tables 4.2.6.8 and 6.1.1.4'
O O 0.0106 0.0060 'International Tables Vol C Tables 4.2.6.8 and 6.1.1.4'

loop_
_geom_angle_atom_site_label_1
_geom_angle_atom_site_label_2
_geom_angle_atom_site_label_3
_geom_angle
_geom_angle_site_symmetry_1
_geom_angle_site_symmetry_3
N2 C1 C2 124.3(18) . .
C3 C2 C1 119(2) . .
C2 C3 C4 118.2(18) . .
C5 C4 C3 122(2) . .
C4 C5 N2 120.4(19) . .
C4 C5 C6 125(2) . .
N2 C5 C6 114.8(18) . .
C5 C6 C7 112.3(17) . .
O1 C7 C6 111.8(13) . .
N1 C8 C9 122(2) . .
C10 C9 C8 115(3) . .
C9 C10 C11 124(2) . .
C10 C11 C12 118(2) . .
N1 C12 C11 119(2) . .
N1 C12 C13 119.4(19) . .
C11 C12 C13 122(2) . .
C12 C13 C14 112.2(18) . .
O2 C14 C13 112.7(14) . .
O3 C15 C20 119.5(18) . .
O3 C15 C16 123.5(18) . .
C20 C15 C16 117.0(17) . .
C15 C16 C17 118.7(18) . .
C15 C16 C21 122.0(17) . .
C17 C16 C21 118.9(19) . .
C18 C17 C16 121.6(17) . .
C17 C18 C19 119.6(18) . .
C20 C19 C18 119.3(18) . .
C19 C20 C15 123.6(17) . .
C19 C20 O5 126.6(18) . .
C15 C20 O5 109.8(17) . .
O4 C21 C16 128.7(17) . .
O6 C23 C24 124.2(17) . .
O6 C23 C28 116.1(17) . .
C24 C23 C28 119.6(18) . .
C23 C24 C29 120.1(15) . .
C23 C24 C25 119.4(19) . .
C29 C24 C25 120.5(19) . .
C26 C25 C24 121(2) . .
C25 C26 C27 120(2) . .
C26 C27 C28 123(2) . .
O7 C28 C27 127(2) . .
O7 C28 C23 116.2(16) . .
C27 C28 C23 117(2) . .
O8 C29 C24 132.1(18) . .
O2 Cu1 O3 81.1(5) . .
O2 Cu1 O4 171.3(5) . .
O3 Cu1 O4 90.9(5) . .
O2 Cu1 N1 98.6(6) . .
O3 Cu1 N1 168.0(5) . .
O4 Cu1 N1 89.9(6) . .
O2 Cu1 O5W 93.0(5) . .
O3 Cu1 O5W 94.6(4) . .
O4 Cu1 O5W 84.0(4) . .
N1 Cu1 O5W 97.4(5) . .
O2 Cu1 Dy1 40.2(3) . .
O3 Cu1 Dy1 42.8(3) . .
O4 Cu1 Dy1 132.8(4) . .
N1 Cu1 Dy1 133.0(5) . .
O5W Cu1 Dy1 104.6(3) . .
O1 Cu2 O6 82.5(5) . .
O1 Cu2 N2 96.9(6) . .
O6 Cu2 N2 177.1(5) . .
O1 Cu2 O8 171.0(6) . .
O6 Cu2 O8 90.8(5) . .
N2 Cu2 O8 90.1(6) . .
O1 Cu2 Dy1 39.5(3) . .
O6 Cu2 Dy1 43.4(3) . .
N2 Cu2 Dy1 135.6(5) . .
O8 Cu2 Dy1 134.1(4) . .
O1 Dy1 O2 125.9(5) . .
O1 Dy1 O3 92.5(4) . .
O2 Dy1 O3 67.1(4) . .
O1 Dy1 O3W 143.1(4) . .
O2 Dy1 O3W 86.5(5) . .
O3 Dy1 O3W 84.4(4) . .
O1 Dy1 O6 67.1(4) . .
O2 Dy1 O6 96.0(4) . .
O3 Dy1 O6 139.3(4) . .
O3W Dy1 O6 133.2(4) . .
O1 Dy1 O4W 80.9(4) . .
O2 Dy1 O4W 148.0(4) . .
O3 Dy1 O4W 135.7(4) . .
O3W Dy1 O4W 76.2(4) . .
O6 Dy1 O4W 77.7(4) . .
O1 Dy1 O7 125.1(4) . .
O2 Dy1 O7 77.3(4) . .
O3 Dy1 O7 139.4(4) . .
O3W Dy1 O7 74.2(4) . .
O6 Dy1 O7 61.1(4) . .
O4W Dy1 O7 72.2(4) . .
O1 Dy1 O5 77.3(4) . .
O2 Dy1 O5 123.1(4) . .
O3 Dy1 O5 60.2(4) . .
O3W Dy1 O5 69.3(4) . .
O6 Dy1 O5 138.2(4) . .
O4W Dy1 O5 75.7(4) . .
O7 Dy1 O5 135.9(4) . .
O1 Dy1 Cu1 106.2(3) . .
O2 Dy1 Cu1 33.6(3) . .
O3 Dy1 Cu1 34.9(3) . .
O3W Dy1 Cu1 92.0(3) . .
O6 Dy1 Cu1 115.2(2) . .
O4W Dy1 Cu1 166.7(3) . .
O7 Dy1 Cu1 110.7(3) . .
O5 Dy1 Cu1 94.7(3) . .
O1 Dy1 Cu2 32.8(3) . .
O2 Dy1 Cu2 111.9(3) . .
O3 Dy1 Cu2 115.7(3) . .
O3W Dy1 Cu2 156.5(3) . .
O6 Dy1 Cu2 34.6(3) . .
O4W Dy1 Cu2 80.7(3) . .
O7 Dy1 Cu2 95.0(3) . .
O5 Dy1 Cu2 108.8(3) . .
Cu1 Dy1 Cu2 111.47(6) . .
C12 N1 C8 121.6(17) . .
C12 N1 Cu1 120.1(16) . .
C8 N1 Cu1 118.3(14) . .
C1 N2 C5 116.3(16) . .
C1 N2 Cu2 119.6(13) . .
C5 N2 Cu2 124.1(14) . .
O10 N3 O9 135.4(14) . 2_756
O10 N3 O9 135.4(14) . .
O9 N3 O9 89(3) 2_756 .
O12 N4 O11 128(3) . .
O12 N4 O13 120(2) . .
O11 N4 O13 112(2) . .
O16 N5 O14 131(3) . .
O16 N5 O15 114(3) . .
O14 N5 O15 115(3) . .
O18 N6 O19 72(3) . .
O18 N6 O17 136(3) . .
O19 N6 O17 133(3) . .
C7 O1 Cu2 116.1(11) . .
C7 O1 Dy1 135.1(10) . .
Cu2 O1 Dy1 107.7(5) . .
C14 O2 Cu1 114.7(10) . .
C14 O2 Dy1 131.3(10) . .
Cu1 O2 Dy1 106.2(5) . .
C15 O3 Cu1 124.8(11) . .
C15 O3 Dy1 131.2(11) . .
Cu1 O3 Dy1 102.3(5) . .
C21 O4 Cu1 123.9(13) . .
C20 O5 C22 113.2(14) . .
C20 O5 Dy1 118.7(10) . .
C22 O5 Dy1 127.8(11) . .
C23 O6 Cu2 124.3(11) . .
C23 O6 Dy1 128.0(11) . .
Cu2 O6 Dy1 102.1(5) . .
C28 O7 C30 118.5(15) . .
C28 O7 Dy1 116.3(10) . .
C30 O7 Dy1 125.0(11) . .
C29 O8 Cu2 122.9(13) . .
N3 O9 O9 45.4(14) . 2_756
N6 O18 N6 117(5) 2_656 .
N6 O18 O19 59(2) 2_656 .
N6 O18 O19 59(2) . .
N6 O19 N6 99(4) . 2_656
N6 O19 O18 49.5(18) . .
N6 O19 O18 49.5(18) 2_656 .

loop_
_geom_bond_atom_site_label_1
_geom_bond_atom_site_label_2
_geom_bond_distance
_geom_bond_site_symmetry_2
C1 N2 1.36(2) .
C1 C2 1.40(2) .
C2 C3 1.38(3) .
C3 C4 1.39(3) .
C4 C5 1.38(2) .
C5 N2 1.40(2) .
C5 C6 1.45(2) .
C6 C7 1.53(3) .
C7 O1 1.43(2) .
C8 N1 1.34(2) .
C8 C9 1.45(3) .
C9 C10 1.35(3) .
C10 C11 1.38(3) .
C11 C12 1.44(3) .
C12 N1 1.34(2) .
C12 C13 1.47(3) .
C13 C14 1.51(2) .
C14 O2 1.43(2) .
C15 O3 1.333(18) .
C15 C20 1.38(2) .
C15 C16 1.39(2) .
C16 C17 1.41(2) .
C16 C21 1.45(3) .
C17 C18 1.35(2) .
C18 C19 1.37(2) .
C19 C20 1.35(2) .
C20 O5 1.425(19) .
C21 O4 1.21(2) .
C22 O5 1.437(17) .
C23 O6 1.319(18) .
C23 C24 1.38(2) .
C23 C28 1.40(2) .
C24 C29 1.42(2) .
C24 C25 1.43(2) .
C25 C26 1.29(2) .
C26 C27 1.35(3) .
C27 C28 1.39(3) .
C28 O7 1.33(2) .
C29 O8 1.19(2) .
C30 O7 1.48(2) .
Cu1 O2 1.929(11) .
Cu1 O3 1.961(11) .
Cu1 O4 1.979(11) .
Cu1 N1 1.986(15) .
Cu1 O5W 2.433(12) .
Cu1 Dy1 3.348(2) .
Cu2 O1 1.913(11) .
Cu2 O6 1.951(11) .
Cu2 N2 1.952(15) .
Cu2 O8 1.953(12) .
Cu2 Dy1 3.364(2) .
Dy1 O1 2.247(11) .
Dy1 O2 2.250(11) .
Dy1 O3 2.328(11) .
Dy1 O3W 2.332(12) .
Dy1 O6 2.363(10) .
Dy1 O4W 2.375(11) .
Dy1 O7 2.659(11) .
Dy1 O5 2.680(11) .
N3 O10 1.01(2) .
N3 O9 1.19(2) 2_756
N3 O9 1.19(2) .
N4 O12 1.17(2) .
N4 O11 1.198(19) .
N4 O13 1.22(2) .
N5 O16 1.17(3) .
N5 O14 1.25(3) .
N5 O15 1.32(2) .
N6 O18 1.43(4) .
N6 O19 1.60(4) .
N6 O17 1.70(4) .
O9 O9 1.67(3) 2_756
O18 N6 1.43(4) 2_656
O18 O19 1.78(5) .
O19 N6 1.60(4) 2_656
